data_4031333
loop_
_publ_author_name
'Bulman Page, Philip C.'
'Pearce, Christopher A.'
'Chan, Yohan'
'Parker, Phillip'
'Buckley, Benjamin R.'
'Rassias, Gerasimos A.'
'Elsegood, Mark R. J.'

_publ_section_title
;
 Atropo- and Diastereoselective Construction of Tetracyclic
 Biphenylazepinium Salts Derived from Aminoalcohols: Use as Catalysts in
 Enantioselective Asymmetric Epoxidation.
;
_journal_issue 16
_journal_name_full 'The Journal of organic chemistry'
_journal_page_first 8036
_journal_page_last 8045
_journal_paper_doi 10.1021/acs.joc.5b01157
_journal_volume 80
_journal_year 2015
_chemical_absolute_configuration syn
_chemical_formula_moiety 'C23 H21 N O'
_chemical_formula_sum 'C23 H21 N O'
_chemical_formula_weight 327.41
_chemical_name_systematic
; 
 ? 
;
_space_group_crystal_system monoclinic
_space_group_IT_number 4
_space_group_name_Hall 'P 2yb'
_space_group_name_H-M_alt 'P 1 21 1'
_symmetry_space_group_name_Hall 'P 2yb'
_symmetry_space_group_name_H-M 'P 1 21 1'
_atom_sites_solution_hydrogens geom
_atom_sites_solution_primary direct
_atom_sites_solution_secondary difmap
_audit_creation_method SHELXL-2014/7
_cell_angle_alpha 90
_cell_angle_beta 97.2928(9)
_cell_angle_gamma 90
_cell_formula_units_Z 2
_cell_length_a 8.4016(5)
_cell_length_b 9.9253(6)
_cell_length_c 10.5431(7)
_cell_measurement_reflns_used 3905
_cell_measurement_temperature 150(2)
_cell_measurement_theta_max 28.24
_cell_measurement_theta_min 2.45
_cell_volume 872.06(9)
_computing_cell_refinement 'Bruker SAINT'
_computing_data_collection 'Bruker APEX 2'
_computing_data_reduction 'Bruker SAINT'
_computing_molecular_graphics 'Bruker SHELXTL'
_computing_publication_material 'Bruker SHELXTL and local programs'
_computing_structure_refinement 'SHELXL-2014/7 (Sheldrick, 2014)'
_computing_structure_solution 'SHELXS-97 (Sheldrick, 2008)'
_diffrn_ambient_temperature 150(2)
_diffrn_measured_fraction_theta_full 0.999
_diffrn_measured_fraction_theta_max 0.997
_diffrn_measurement_device_type 'Bruker APEX 2 CCD diffractometer'
_diffrn_measurement_method '\w rotation with narrow frames'
_diffrn_radiation_monochromator graphite
_diffrn_radiation_type MoK\a
_diffrn_radiation_wavelength 0.71073
_diffrn_reflns_av_R_equivalents 0.0197
_diffrn_reflns_av_unetI/netI 0.0279
_diffrn_reflns_laue_measured_fraction_full 0.999
_diffrn_reflns_laue_measured_fraction_max 0.997
_diffrn_reflns_limit_h_max 11
_diffrn_reflns_limit_h_min -11
_diffrn_reflns_limit_k_max 13
_diffrn_reflns_limit_k_min -13
_diffrn_reflns_limit_l_max 14
_diffrn_reflns_limit_l_min -14
_diffrn_reflns_number 9089
_diffrn_reflns_point_group_measured_fraction_full 0.997
_diffrn_reflns_point_group_measured_fraction_max 0.982
_diffrn_reflns_theta_full 25.242
_diffrn_reflns_theta_max 28.314
_diffrn_reflns_theta_min 1.947
_exptl_absorpt_coefficient_mu 0.076
_exptl_absorpt_correction_T_max 0.992
_exptl_absorpt_correction_T_min 0.976
_exptl_absorpt_correction_type multi-scan
_exptl_absorpt_process_details 'SADABS v2007/2, Sheldrick, G.M., (2007)'
_exptl_crystal_colour colourless
_exptl_crystal_density_diffrn 1.247
_exptl_crystal_density_method 'not measured'
_exptl_crystal_description 'thick plate'
_exptl_crystal_F_000 348
_exptl_crystal_size_max 0.320
_exptl_crystal_size_mid 0.290
_exptl_crystal_size_min 0.100
_refine_diff_density_max 0.217
_refine_diff_density_min -0.205
_refine_diff_density_rms 0.037
_refine_ls_abs_structure_details
; 
 Flack x determined using 1678 quotients [(I+)-(I-)]/[(I+)+(I-)] 
 (Parsons, Flack and Wagner, Acta Cryst. B69 (2013) 249-259). 
;
_refine_ls_abs_structure_Flack 0.7(7)
_refine_ls_extinction_method none
_refine_ls_goodness_of_fit_ref 1.030
_refine_ls_hydrogen_treatment constr
_refine_ls_matrix_type full
_refine_ls_number_parameters 227
_refine_ls_number_reflns 4258
_refine_ls_number_restraints 1
_refine_ls_restrained_S_all 1.030
_refine_ls_R_factor_all 0.0407
_refine_ls_R_factor_gt 0.0368
_refine_ls_shift/su_max 0.000
_refine_ls_shift/su_mean 0.000
_refine_ls_structure_factor_coef Fsqd
_refine_ls_weighting_details 'w=1/[\s^2^(Fo^2^)+(0.0466P)^2^+0.1306P] where P=(Fo^2^+2Fc^2^)/3'
_refine_ls_weighting_scheme calc
_refine_ls_wR_factor_gt 0.0868
_refine_ls_wR_factor_ref 0.0900
_reflns_Friedel_coverage 0.864
_reflns_friedel_fraction_full 0.993
_reflns_friedel_fraction_max 0.965
_reflns_number_gt 3932
_reflns_number_total 4258
_reflns_threshold_expression 'I > 2\s(I)'
_cod_data_source_file jo5b01157_si_002.cif
_cod_data_source_block 9
_cod_depositor_comments 'Adding full bibliography for 4031333--4031334.cif.'
_cod_database_code 4031333
_shelx_shelxl_version_number 2014/7
_shelx_space_group_comment
; 
The symmetry employed for this shelxl refinement is uniquely defined 
by the following loop, which should always be used as a source of 
symmetry information in preference to the above space-group names. 
They are only intended as comments. 
;
_shelx_estimated_absorpt_t_min 0.976
_shelx_estimated_absorpt_t_max 0.992

loop_
_space_group_symop_operation_xyz
'x, y, z'
'-x, y+1/2, -z'

loop_
_atom_site_label
_atom_site_type_symbol
_atom_site_fract_x
_atom_site_fract_y
_atom_site_fract_z
_atom_site_U_iso_or_equiv
_atom_site_adp_type
_atom_site_occupancy
_atom_site_site_symmetry_order
_atom_site_calc_flag
_atom_site_refinement_flags_posn
_atom_site_refinement_flags_adp
N1 N 0.25842(19) 0.38886(15) 1.02667(14) 0.0210(3) Uani 1 1 d . .
C1 C 0.2732(2) 0.30856(19) 0.90972(17) 0.0216(4) Uani 1 1 d . .
C2 C 0.4198(2) 0.3556(2) 0.85001(19) 0.0265(4) Uani 1 1 d . .
H2A H 0.5141 0.3552 0.9151 0.040 Uiso 1 1 calc R U
H2B H 0.4013 0.4471 0.8165 0.040 Uiso 1 1 calc R U
H2C H 0.4381 0.2947 0.7801 0.040 Uiso 1 1 calc R U
O1 O 0.30177(18) 0.17300(14) 0.95578(13) 0.0283(3) Uani 1 1 d . .
C3 C 0.3511(2) 0.1789(2) 1.09115(18) 0.0253(4) Uani 1 1 d . .
H3A H 0.4677 0.1965 1.1100 0.030 Uiso 1 1 calc R U
H3B H 0.3254 0.0940 1.1334 0.030 Uiso 1 1 calc R U
C4 C 0.2540(2) 0.29581(19) 1.13403(17) 0.0223(4) Uani 1 1 d . .
H4 H 0.1410 0.2662 1.1382 0.027 Uiso 1 1 calc R U
C5 C 0.3222(2) 0.3592(2) 1.26055(17) 0.0229(4) Uani 1 1 d . .
C6 C 0.4381(3) 0.4602(2) 1.2669(2) 0.0284(4) Uani 1 1 d . .
H6 H 0.4769 0.4904 1.1910 0.034 Uiso 1 1 calc R U
C7 C 0.4973(3) 0.5170(2) 1.3842(2) 0.0354(5) Uani 1 1 d . .
H7 H 0.5767 0.5856 1.3880 0.042 Uiso 1 1 calc R U
C8 C 0.4410(3) 0.4743(3) 1.4956(2) 0.0382(5) Uani 1 1 d . .
H8 H 0.4815 0.5133 1.5754 0.046 Uiso 1 1 calc R U
C9 C 0.3256(3) 0.3745(3) 1.4897(2) 0.0369(5) Uani 1 1 d . .
H9 H 0.2864 0.3449 1.5656 0.044 Uiso 1 1 calc R U
C10 C 0.2668(3) 0.3175(2) 1.37287(19) 0.0293(4) Uani 1 1 d . .
H10 H 0.1875 0.2490 1.3697 0.035 Uiso 1 1 calc R U
C11 C 0.1234(2) 0.30630(19) 0.80974(17) 0.0208(4) Uani 1 1 d . .
C12 C 0.0594(2) 0.1828(2) 0.76469(18) 0.0254(4) Uani 1 1 d . .
H12 H 0.1080 0.1018 0.7985 0.030 Uiso 1 1 calc R U
C13 C -0.0731(3) 0.1751(2) 0.67190(19) 0.0298(4) Uani 1 1 d . .
H13 H -0.1147 0.0898 0.6435 0.036 Uiso 1 1 calc R U
C14 C -0.1444(3) 0.2918(2) 0.62092(19) 0.0314(4) Uani 1 1 d . .
H14 H -0.2368 0.2873 0.5590 0.038 Uiso 1 1 calc R U
C15 C -0.0800(3) 0.4155(2) 0.66086(19) 0.0276(4) Uani 1 1 d . .
H15 H -0.1280 0.4955 0.6243 0.033 Uiso 1 1 calc R U
C16 C 0.0546(2) 0.4255(2) 0.75412(17) 0.0222(4) Uani 1 1 d . .
C17 C 0.1153(2) 0.56216(19) 0.79231(18) 0.0215(4) Uani 1 1 d . .
C18 C 0.1353(2) 0.6602(2) 0.70053(19) 0.0266(4) Uani 1 1 d . .
H18 H 0.1131 0.6388 0.6122 0.032 Uiso 1 1 calc R U
C19 C 0.1876(2) 0.7889(2) 0.7375(2) 0.0286(4) Uani 1 1 d . .
H19 H 0.2009 0.8550 0.6746 0.034 Uiso 1 1 calc R U
C20 C 0.2203(2) 0.8210(2) 0.8661(2) 0.0263(4) Uani 1 1 d . .
H20 H 0.2557 0.9090 0.8913 0.032 Uiso 1 1 calc R U
C21 C 0.2013(2) 0.72415(19) 0.9580(2) 0.0236(4) Uani 1 1 d . .
H21 H 0.2236 0.7465 1.0461 0.028 Uiso 1 1 calc R U
C22 C 0.1499(2) 0.59471(19) 0.92231(18) 0.0214(4) Uani 1 1 d . .
C23 C 0.1300(2) 0.48888(18) 1.02045(17) 0.0219(4) Uani 1 1 d . .
H23A H 0.1309 0.5319 1.1052 0.026 Uiso 1 1 calc R U
H23B H 0.0251 0.4436 0.9987 0.026 Uiso 1 1 calc R U

loop_
_atom_site_aniso_label
_atom_site_aniso_U_11
_atom_site_aniso_U_22
_atom_site_aniso_U_33
_atom_site_aniso_U_23
_atom_site_aniso_U_13
_atom_site_aniso_U_12
N1 0.0276(8) 0.0172(7) 0.0179(7) 0.0007(6) 0.0017(6) 0.0023(6)
C1 0.0279(9) 0.0165(8) 0.0198(8) -0.0020(7) 0.0004(7) 0.0023(8)
C2 0.0256(9) 0.0298(10) 0.0243(9) -0.0025(8) 0.0035(7) 0.0033(8)
O1 0.0431(8) 0.0180(7) 0.0221(7) 0.0000(6) -0.0026(6) 0.0069(6)
C3 0.0326(10) 0.0205(9) 0.0218(9) 0.0014(7) -0.0003(7) 0.0029(8)
C4 0.0258(9) 0.0203(9) 0.0201(8) 0.0026(7) 0.0004(7) -0.0014(8)
C5 0.0252(9) 0.0224(9) 0.0203(9) 0.0014(7) -0.0004(7) 0.0051(8)
C6 0.0291(10) 0.0302(11) 0.0258(9) -0.0016(8) 0.0026(8) -0.0010(8)
C7 0.0356(12) 0.0348(12) 0.0335(11) -0.0070(10) -0.0044(9) -0.0026(10)
C8 0.0454(14) 0.0409(13) 0.0251(10) -0.0068(10) -0.0079(9) 0.0093(11)
C9 0.0481(13) 0.0423(13) 0.0198(10) 0.0047(9) 0.0028(9) 0.0099(11)
C10 0.0344(10) 0.0276(10) 0.0257(9) 0.0049(8) 0.0030(8) 0.0011(9)
C11 0.0242(9) 0.0198(8) 0.0188(8) -0.0011(7) 0.0042(6) -0.0019(7)
C12 0.0339(10) 0.0206(9) 0.0218(9) 0.0000(8) 0.0040(8) -0.0021(8)
C13 0.0386(11) 0.0242(10) 0.0258(9) -0.0044(8) 0.0014(8) -0.0099(9)
C14 0.0336(11) 0.0334(11) 0.0250(9) -0.0023(9) -0.0050(8) -0.0049(9)
C15 0.0311(10) 0.0254(10) 0.0248(9) 0.0000(8) -0.0026(8) 0.0008(8)
C16 0.0271(9) 0.0214(9) 0.0181(8) -0.0009(7) 0.0028(7) -0.0004(8)
C17 0.0218(9) 0.0186(8) 0.0234(9) 0.0013(7) -0.0001(7) 0.0015(7)
C18 0.0301(10) 0.0249(10) 0.0240(9) 0.0013(8) 0.0008(7) 0.0007(8)
C19 0.0319(10) 0.0209(10) 0.0329(10) 0.0069(8) 0.0034(8) -0.0008(8)
C20 0.0246(9) 0.0175(9) 0.0360(11) -0.0014(8) 0.0012(8) 0.0004(7)
C21 0.0217(9) 0.0207(9) 0.0277(10) -0.0030(7) 0.0001(7) 0.0028(7)
C22 0.0202(9) 0.0199(9) 0.0238(9) 0.0013(7) 0.0013(7) 0.0043(7)
C23 0.0262(9) 0.0201(9) 0.0195(8) -0.0013(7) 0.0034(7) 0.0027(7)

loop_
_atom_type_symbol
_atom_type_description
_atom_type_scat_dispersion_real
_atom_type_scat_dispersion_imag
_atom_type_scat_source
C C 0.0033 0.0016 'International Tables Vol C Tables 4.2.6.8 and 6.1.1.4'
H H 0.0000 0.0000 'International Tables Vol C Tables 4.2.6.8 and 6.1.1.4'
N N 0.0061 0.0033 'International Tables Vol C Tables 4.2.6.8 and 6.1.1.4'
O O 0.0106 0.0060 'International Tables Vol C Tables 4.2.6.8 and 6.1.1.4'

loop_
_geom_angle_atom_site_label_1
_geom_angle_atom_site_label_2
_geom_angle_atom_site_label_3
_geom_angle
C23 N1 C4 111.84(15)
C23 N1 C1 117.77(14)
C4 N1 C1 108.41(14)
O1 C1 N1 104.43(14)
O1 C1 C2 108.43(16)
N1 C1 C2 109.56(15)
O1 C1 C11 107.75(15)
N1 C1 C11 115.45(15)
C2 C1 C11 110.82(15)
C1 C2 H2A 109.5
C1 C2 H2B 109.5
H2A C2 H2B 109.5
C1 C2 H2C 109.5
H2A C2 H2C 109.5
H2B C2 H2C 109.5
C3 O1 C1 108.15(14)
O1 C3 C4 103.23(15)
O1 C3 H3A 111.1
C4 C3 H3A 111.1
O1 C3 H3B 111.1
C4 C3 H3B 111.1
H3A C3 H3B 109.1
N1 C4 C3 100.61(15)
N1 C4 C5 111.92(16)
C3 C4 C5 114.87(16)
N1 C4 H4 109.7
C3 C4 H4 109.7
C5 C4 H4 109.7
C10 C5 C6 118.74(19)
C10 C5 C4 119.69(18)
C6 C5 C4 121.57(17)
C7 C6 C5 120.2(2)
C7 C6 H6 119.9
C5 C6 H6 119.9
C8 C7 C6 120.4(2)
C8 C7 H7 119.8
C6 C7 H7 119.8
C9 C8 C7 119.6(2)
C9 C8 H8 120.2
C7 C8 H8 120.2
C8 C9 C10 120.0(2)
C8 C9 H9 120.0
C10 C9 H9 120.0
C9 C10 C5 121.0(2)
C9 C10 H10 119.5
C5 C10 H10 119.5
C12 C11 C16 118.33(16)
C12 C11 C1 119.50(16)
C16 C11 C1 121.99(16)
C13 C12 C11 121.81(19)
C13 C12 H12 119.1
C11 C12 H12 119.1
C14 C13 C12 119.89(19)
C14 C13 H13 120.1
C12 C13 H13 120.1
C13 C14 C15 119.41(18)
C13 C14 H14 120.3
C15 C14 H14 120.3
C14 C15 C16 121.6(2)
C14 C15 H15 119.2
C16 C15 H15 119.2
C15 C16 C11 118.86(18)
C15 C16 C17 118.17(18)
C11 C16 C17 122.95(16)
C18 C17 C22 119.21(18)
C18 C17 C16 121.02(17)
C22 C17 C16 119.76(17)
C19 C18 C17 120.47(18)
C19 C18 H18 119.8
C17 C18 H18 119.8
C20 C19 C18 120.12(18)
C20 C19 H19 119.9
C18 C19 H19 119.9
C19 C20 C21 119.86(19)
C19 C20 H20 120.1
C21 C20 H20 120.1
C20 C21 C22 120.64(19)
C20 C21 H21 119.7
C22 C21 H21 119.7
C21 C22 C17 119.70(18)
C21 C22 C23 121.23(17)
C17 C22 C23 119.07(17)
N1 C23 C22 111.16(15)
N1 C23 H23A 109.4
C22 C23 H23A 109.4
N1 C23 H23B 109.4
C22 C23 H23B 109.4
H23A C23 H23B 108.0

loop_
_geom_bond_atom_site_label_1
_geom_bond_atom_site_label_2
_geom_bond_distance
N1 C23 1.461(2)
N1 C4 1.465(2)
N1 C1 1.487(2)
C1 O1 1.440(2)
C1 C2 1.526(3)
C1 C11 1.536(3)
C2 H2A 0.9800
C2 H2B 0.9800
C2 H2C 0.9800
O1 C3 1.436(2)
C3 C4 1.520(3)
C3 H3A 0.9900
C3 H3B 0.9900
C4 C5 1.520(2)
C4 H4 1.0000
C5 C10 1.389(3)
C5 C6 1.394(3)
C6 C7 1.392(3)
C6 H6 0.9500
C7 C8 1.387(3)
C7 H7 0.9500
C8 C9 1.381(4)
C8 H8 0.9500
C9 C10 1.388(3)
C9 H9 0.9500
C10 H10 0.9500
C11 C12 1.397(3)
C11 C16 1.411(3)
C12 C13 1.388(3)
C12 H12 0.9500
C13 C14 1.381(3)
C13 H13 0.9500
C14 C15 1.386(3)
C14 H14 0.9500
C15 C16 1.404(3)
C15 H15 0.9500
C16 C17 1.487(3)
C17 C18 1.398(3)
C17 C22 1.402(3)
C18 C19 1.391(3)
C18 H18 0.9500
C19 C20 1.385(3)
C19 H19 0.9500
C20 C21 1.388(3)
C20 H20 0.9500
C21 C22 1.392(3)
C21 H21 0.9500
C22 C23 1.499(3)
C23 H23A 0.9900
C23 H23B 0.9900

loop_
_geom_torsion_atom_site_label_1
_geom_torsion_atom_site_label_2
_geom_torsion_atom_site_label_3
_geom_torsion_atom_site_label_4
_geom_torsion
C23 N1 C1 O1 -136.77(16)
C4 N1 C1 O1 -8.57(18)
C23 N1 C1 C2 107.26(18)
C4 N1 C1 C2 -124.54(16)
C23 N1 C1 C11 -18.7(2)
C4 N1 C1 C11 109.53(18)
N1 C1 O1 C3 -16.99(19)
C2 C1 O1 C3 99.76(18)
C11 C1 O1 C3 -140.24(16)
C1 O1 C3 C4 35.07(19)
C23 N1 C4 C3 160.09(15)
C1 N1 C4 C3 28.61(18)
C23 N1 C4 C5 -77.45(19)
C1 N1 C4 C5 151.07(15)
O1 C3 C4 N1 -38.20(18)
O1 C3 C4 C5 -158.57(16)
N1 C4 C5 C10 151.10(18)
C3 C4 C5 C10 -95.0(2)
N1 C4 C5 C6 -28.0(3)
C3 C4 C5 C6 85.9(2)
C10 C5 C6 C7 0.4(3)
C4 C5 C6 C7 179.49(19)
C5 C6 C7 C8 -0.3(3)
C6 C7 C8 C9 0.1(4)
C7 C8 C9 C10 0.1(4)
C8 C9 C10 C5 0.0(3)
C6 C5 C10 C9 -0.2(3)
C4 C5 C10 C9 -179.3(2)
O1 C1 C11 C12 -10.7(2)
N1 C1 C11 C12 -126.89(18)
C2 C1 C11 C12 107.82(19)
O1 C1 C11 C16 174.28(16)
N1 C1 C11 C16 58.1(2)
C2 C1 C11 C16 -67.2(2)
C16 C11 C12 C13 -3.0(3)
C1 C11 C12 C13 -178.23(19)
C11 C12 C13 C14 0.5(3)
C12 C13 C14 C15 1.6(3)
C13 C14 C15 C16 -1.3(3)
C14 C15 C16 C11 -1.2(3)
C14 C15 C16 C17 -179.51(19)
C12 C11 C16 C15 3.3(3)
C1 C11 C16 C15 178.36(18)
C12 C11 C16 C17 -178.49(18)
C1 C11 C16 C17 -3.4(3)
C15 C16 C17 C18 -46.3(3)
C11 C16 C17 C18 135.4(2)
C15 C16 C17 C22 132.28(19)
C11 C16 C17 C22 -46.0(3)
C22 C17 C18 C19 -0.5(3)
C16 C17 C18 C19 178.04(19)
C17 C18 C19 C20 0.0(3)
C18 C19 C20 C21 0.2(3)
C19 C20 C21 C22 0.1(3)
C20 C21 C22 C17 -0.7(3)
C20 C21 C22 C23 179.54(18)
C18 C17 C22 C21 0.9(3)
C16 C17 C22 C21 -177.73(18)
C18 C17 C22 C23 -179.34(18)
C16 C17 C22 C23 2.1(3)
C4 N1 C23 C22 171.92(15)
C1 N1 C23 C22 -61.5(2)
C21 C22 C23 N1 -106.5(2)
C17 C22 C23 N1 73.8(2)
